data_4111221
loop_
_publ_author_name
'Daniela Buccella'
'Gerard Parkin'

_publ_section_title
;
 p-tert-Butylcalix[4]arene Complexes of Molybdenum and Tungsten:
 Reactivity of the Calixarene Methylene CH Bond and the Facile Migration
 of the Metal around the Phenolic Rim of the Calixarene
;
_journal_name_full 'Journal of the American Chemical Society'
_journal_page_first 16358
_journal_page_last 16364
_journal_paper_doi 10.1021/ja066457b
_journal_volume 128
_journal_year 2006
_chemical_formula_sum 'C62 H92 Mo O4 P3'
_chemical_formula_weight 1090.21
_chemical_name_systematic
; 
 ? 
;
_space_group_IT_number 2
_symmetry_cell_setting triclinic
_symmetry_space_group_name_Hall '-P 1'
_symmetry_space_group_name_H-M 'P -1'
_atom_sites_solution_hydrogens geom
_atom_sites_solution_primary direct
_atom_sites_solution_secondary difmap
_audit_creation_method SHELXL-97
_cell_angle_alpha 86.228(2)
_cell_angle_beta 74.798(2)
_cell_angle_gamma 65.808(2)
_cell_formula_units_Z 2
_cell_length_a 13.0416(10)
_cell_length_b 14.1131(10)
_cell_length_c 19.0193(14)
_cell_measurement_reflns_used 5433
_cell_measurement_temperature 243(2)
_cell_measurement_theta_max 25.963
_cell_measurement_theta_min 2.322
_cell_volume 3078.0(4)
_computing_cell_refinement 'Bruker SMART'
_computing_data_collection 'Bruker SMART'
_computing_data_reduction 'Bruker SHELXTL'
_computing_molecular_graphics 'Bruker SHELXTL'
_computing_publication_material 'Bruker SHELXTL'
_computing_structure_refinement 'SHELXL-97 (Sheldrick, 1997)'
_computing_structure_solution 'SHELXS-97 (Sheldrick, 1990)'
_diffrn_ambient_temperature 243(2)
_diffrn_measured_fraction_theta_full 0.995
_diffrn_measured_fraction_theta_max 0.995
_diffrn_measurement_device_type 'CCD area detector'
_diffrn_measurement_method 'phi and omega scans'
_diffrn_radiation_monochromator graphite
_diffrn_radiation_source 'fine-focus sealed tube'
_diffrn_radiation_type MoK\a
_diffrn_radiation_wavelength 0.71073
_diffrn_reflns_av_R_equivalents 0.0297
_diffrn_reflns_av_sigmaI/netI 0.0749
_diffrn_reflns_limit_h_max 15
_diffrn_reflns_limit_h_min -11
_diffrn_reflns_limit_k_max 16
_diffrn_reflns_limit_k_min -9
_diffrn_reflns_limit_l_max 22
_diffrn_reflns_limit_l_min -18
_diffrn_reflns_number 18066
_diffrn_reflns_theta_full 25.03
_diffrn_reflns_theta_max 25.03
_diffrn_reflns_theta_min 1.11
_exptl_absorpt_coefficient_mu 0.333
_exptl_absorpt_correction_T_max 0.9674
_exptl_absorpt_correction_T_min 0.9066
_exptl_absorpt_correction_type empirical
_exptl_absorpt_process_details sadabs
_exptl_crystal_colour 'DARK RED'
_exptl_crystal_density_diffrn 1.176
_exptl_crystal_description BLOCK
_exptl_crystal_F_000 1166
_exptl_crystal_size_max 0.30
_exptl_crystal_size_mid 0.20
_exptl_crystal_size_min 0.10
_refine_diff_density_max 0.705
_refine_diff_density_min -0.480
_refine_diff_density_rms 0.060
_refine_ls_extinction_coef 0.0004(3)
_refine_ls_extinction_expression Fc^*^=kFc[1+0.001xFc^2^\l^3^/sin(2\q)]^-1/4^
_refine_ls_extinction_method SHELXL
_refine_ls_goodness_of_fit_ref 1.031
_refine_ls_hydrogen_treatment mixed
_refine_ls_matrix_type full
_refine_ls_number_parameters 654
_refine_ls_number_reflns 10829
_refine_ls_number_restraints 3
_refine_ls_restrained_S_all 1.031
_refine_ls_R_factor_all 0.0879
_refine_ls_R_factor_gt 0.0486
_refine_ls_shift/su_max 0.002
_refine_ls_shift/su_mean 0.000
_refine_ls_structure_factor_coef Fsqd
_refine_ls_weighting_details 'calc w=1/[\s^2^(Fo^2^)+(0.0538P)^2^+0.0000P] where P=(Fo^2^+2Fc^2^)/3'
_refine_ls_weighting_scheme calc
_refine_ls_wR_factor_gt 0.1051
_refine_ls_wR_factor_ref 0.1180
_reflns_number_gt 7288
_reflns_number_total 10829
_reflns_threshold_expression >2sigma(I)
_cod_data_source_file ja066457bsi20060906_053101.cif
_cod_data_source_block camos10
_cod_database_code 4111221

loop_
_symmetry_equiv_pos_as_xyz
'x, y, z'
'-x, -y, -z'

loop_
_atom_site_label
_atom_site_type_symbol
_atom_site_fract_x
_atom_site_fract_y
_atom_site_fract_z
_atom_site_U_iso_or_equiv
_atom_site_adp_type
_atom_site_occupancy
_atom_site_symmetry_multiplicity
_atom_site_calc_flag
_atom_site_refinement_flags
Mo Mo -0.18611(3) 0.11902(2) 0.242839(17) 0.03538(12) Uani 1 1 d D
H1 H -0.209(3) 0.246(2) 0.2185(10) 0.080 Uiso 1 1 d D
H2 H -0.325(2) 0.220(3) 0.2669(19) 0.080 Uiso 1 1 d D
H3 H -0.314(3) 0.082(3) 0.3049(17) 0.041(10) Uiso 1 1 d .
P1 P -0.29701(10) 0.18205(8) 0.14971(6) 0.0524(3) Uani 1 1 d D
P2 P -0.03625(10) 0.17355(8) 0.17384(6) 0.0484(3) Uani 1 1 d .
P3 P -0.22909(9) 0.23588(7) 0.34600(5) 0.0430(3) Uani 1 1 d D
O1 O -0.1410(2) -0.02034(17) 0.18075(12) 0.0389(6) Uani 1 1 d .
O2 O -0.0773(2) 0.01215(17) 0.30169(12) 0.0350(6) Uani 1 1 d .
O3 O 0.1583(3) -0.0768(2) 0.24254(14) 0.0418(7) Uani 1 1 d .
H5 H 0.091(4) -0.048(3) 0.256(2) 0.059(16) Uiso 1 1 d .
O4 O 0.0791(3) -0.1344(2) 0.13341(16) 0.0534(8) Uani 1 1 d .
H6 H 0.011(3) -0.102(3) 0.1443(19) 0.030(11) Uiso 1 1 d .
C1 C -0.3068(4) 0.0139(3) 0.3252(2) 0.0382(9) Uani 1 1 d .
H4 H -0.387(3) 0.030(2) 0.3518(18) 0.041(10) Uiso 1 1 d .
C2 C 0.0716(3) -0.0826(3) 0.39716(18) 0.0344(8) Uani 1 1 d .
H2A H 0.0939 -0.0870 0.4430 0.041 Uiso 1 1 calc R
H2B H 0.0780 -0.0210 0.3730 0.041 Uiso 1 1 calc R
C3 C 0.2970(3) -0.2599(3) 0.14628(18) 0.0414(9) Uani 1 1 d .
H3B H 0.2830 -0.1886 0.1318 0.050 Uiso 1 1 calc R
H3C H 0.3803 -0.3032 0.1281 0.050 Uiso 1 1 calc R
C4 C -0.0763(3) -0.1955(3) 0.08349(18) 0.0414(9) Uani 1 1 d .
H4B H -0.0743 -0.1297 0.0648 0.050 Uiso 1 1 calc R
H4C H -0.1011 -0.2246 0.0490 0.050 Uiso 1 1 calc R
C10 C -0.1941(3) -0.0863(3) 0.20246(19) 0.0349(8) Uani 1 1 d .
C11 C -0.2768(3) -0.0708(3) 0.26857(18) 0.0338(8) Uani 1 1 d .
C12 C -0.3327(3) -0.1373(3) 0.2873(2) 0.0405(9) Uani 1 1 d .
H12A H -0.3890 -0.1248 0.3321 0.049 Uiso 1 1 calc R
C13 C -0.3090(3) -0.2216(3) 0.2426(2) 0.0443(10) Uani 1 1 d .
C14 C -0.2251(3) -0.2369(3) 0.1780(2) 0.0428(10) Uani 1 1 d .
H14A H -0.2064 -0.2938 0.1468 0.051 Uiso 1 1 calc R
C15 C -0.1664(3) -0.1727(3) 0.15623(19) 0.0365(9) Uani 1 1 d .
C16 C -0.3767(4) -0.2900(3) 0.2653(3) 0.0598(12) Uani 1 1 d .
C17 C -0.4964(6) -0.2331(5) 0.2601(6) 0.226(6) Uani 1 1 d .
H17A H -0.5389 -0.2768 0.2748 0.339 Uiso 1 1 calc R
H17B H -0.4963 -0.2140 0.2102 0.339 Uiso 1 1 calc R
H17C H -0.5336 -0.1708 0.2919 0.339 Uiso 1 1 calc R
C18 C -0.3204(6) -0.3912(4) 0.2216(3) 0.117(2) Uani 1 1 d .
H18A H -0.3663 -0.4317 0.2382 0.175 Uiso 1 1 calc R
H18B H -0.2426 -0.4297 0.2277 0.175 Uiso 1 1 calc R
H18C H -0.3160 -0.3778 0.1704 0.175 Uiso 1 1 calc R
C19 C -0.3785(7) -0.3213(6) 0.3433(3) 0.152(3) Uani 1 1 d .
H19A H -0.4216 -0.3646 0.3570 0.228 Uiso 1 1 calc R
H19B H -0.4155 -0.2595 0.3756 0.228 Uiso 1 1 calc R
H19C H -0.2993 -0.3600 0.3472 0.228 Uiso 1 1 calc R
C20 C -0.1204(3) -0.0266(2) 0.36360(17) 0.0315(8) Uani 1 1 d .
C21 C -0.0534(3) -0.0699(2) 0.41382(18) 0.0309(8) Uani 1 1 d .
C22 C -0.1031(3) -0.1035(2) 0.47907(18) 0.0368(9) Uani 1 1 d .
H22A H -0.0581 -0.1310 0.5128 0.044 Uiso 1 1 calc R
C23 C -0.2156(3) -0.0983(3) 0.49708(18) 0.0358(8) Uani 1 1 d .
C24 C -0.2781(3) -0.0569(3) 0.44548(19) 0.0373(9) Uani 1 1 d .
H24A H -0.3546 -0.0522 0.4556 0.045 Uiso 1 1 calc R
C25 C -0.2332(3) -0.0221(2) 0.37983(18) 0.0318(8) Uani 1 1 d .
C26 C -0.2693(4) -0.1323(3) 0.5702(2) 0.0531(11) Uani 1 1 d .
C27 C -0.3326(7) -0.0384(5) 0.6232(3) 0.149(3) Uani 1 1 d .
H27A H -0.2781 -0.0107 0.6287 0.224 Uiso 1 1 calc R
H27B H -0.3666 -0.0588 0.6702 0.224 Uiso 1 1 calc R
H27C H -0.3937 0.0144 0.6047 0.224 Uiso 1 1 calc R
C28 C -0.1789(5) -0.2172(6) 0.6002(3) 0.135(3) Uani 1 1 d .
H28A H -0.1218 -0.1932 0.6062 0.202 Uiso 1 1 calc R
H28B H -0.1407 -0.2777 0.5667 0.202 Uiso 1 1 calc R
H28C H -0.2159 -0.2356 0.6471 0.202 Uiso 1 1 calc R
C29 C -0.3569(4) -0.1745(4) 0.5635(3) 0.0861(16) Uani 1 1 d .
H29A H -0.3890 -0.1956 0.6108 0.129 Uiso 1 1 calc R
H29B H -0.3184 -0.2340 0.5290 0.129 Uiso 1 1 calc R
H29C H -0.4192 -0.1208 0.5464 0.129 Uiso 1 1 calc R
C30 C 0.1905(3) -0.1723(3) 0.27351(18) 0.0336(8) Uani 1 1 d .
C31 C 0.2613(3) -0.2615(3) 0.22950(18) 0.0339(8) Uani 1 1 d .
C32 C 0.2985(3) -0.3558(3) 0.2622(2) 0.0395(9) Uani 1 1 d .
H32A H 0.3480 -0.4160 0.2323 0.047 Uiso 1 1 calc R
C33 C 0.2666(3) -0.3660(3) 0.3368(2) 0.0383(9) Uani 1 1 d .
C34 C 0.1929(3) -0.2746(3) 0.37853(19) 0.0366(8) Uani 1 1 d .
H34A H 0.1679 -0.2785 0.4293 0.044 Uiso 1 1 calc R
C35 C 0.1549(3) -0.1786(3) 0.34882(18) 0.0328(8) Uani 1 1 d .
C36 C 0.3088(4) -0.4697(3) 0.3727(2) 0.0529(11) Uani 1 1 d .
C37 C 0.3743(7) -0.5615(4) 0.3205(3) 0.145(3) Uani 1 1 d .
H37A H 0.4408 -0.5537 0.2875 0.218 Uiso 1 1 calc R
H37B H 0.3239 -0.5664 0.2927 0.218 Uiso 1 1 calc R
H37C H 0.4009 -0.6241 0.3471 0.218 Uiso 1 1 calc R
C38 C 0.3859(6) -0.4698(4) 0.4212(4) 0.135(3) Uani 1 1 d .
H38A H 0.4530 -0.4593 0.3917 0.203 Uiso 1 1 calc R
H38B H 0.4116 -0.5359 0.4442 0.203 Uiso 1 1 calc R
H38C H 0.3418 -0.4140 0.4585 0.203 Uiso 1 1 calc R
C39 C 0.2087(6) -0.4866(5) 0.4230(4) 0.142(3) Uani 1 1 d .
H39A H 0.1563 -0.4877 0.3954 0.213 Uiso 1 1 calc R
H39B H 0.1673 -0.4306 0.4602 0.213 Uiso 1 1 calc R
H39C H 0.2377 -0.5524 0.4459 0.213 Uiso 1 1 calc R
C40 C 0.1155(3) -0.2344(3) 0.11079(18) 0.0396(9) Uani 1 1 d .
C41 C 0.0461(3) -0.2698(3) 0.08526(17) 0.0366(9) Uani 1 1 d .
C42 C 0.0932(3) -0.3741(3) 0.06110(18) 0.0408(9) Uani 1 1 d .
H42A H 0.0471 -0.3989 0.0438 0.049 Uiso 1 1 calc R
C43 C 0.2054(3) -0.4422(3) 0.06161(19) 0.0426(9) Uani 1 1 d .
C44 C 0.2715(3) -0.4024(3) 0.08754(18) 0.0412(9) Uani 1 1 d .
H44A H 0.3483 -0.4467 0.0877 0.049 Uiso 1 1 calc R
C45 C 0.2280(3) -0.3004(3) 0.11279(18) 0.0379(9) Uani 1 1 d .
C46 C 0.2578(4) -0.5574(3) 0.0366(2) 0.0537(11) Uani 1 1 d .
C47 C 0.2819(5) -0.6249(4) 0.1010(3) 0.1017(19) Uani 1 1 d .
H47A H 0.3155 -0.6976 0.0850 0.153 Uiso 1 1 calc R
H47B H 0.2096 -0.6094 0.1383 0.153 Uiso 1 1 calc R
H47C H 0.3358 -0.6107 0.1208 0.153 Uiso 1 1 calc R
C48 C 0.1766(4) -0.5847(3) 0.0051(3) 0.0899(18) Uani 1 1 d .
H48A H 0.2131 -0.6579 -0.0101 0.135 Uiso 1 1 calc R
H48B H 0.1609 -0.5431 -0.0366 0.135 Uiso 1 1 calc R
H48C H 0.1042 -0.5705 0.0420 0.135 Uiso 1 1 calc R
C49 C 0.3724(4) -0.5841(4) -0.0215(3) 0.0905(18) Uani 1 1 d .
H49A H 0.4050 -0.6570 -0.0368 0.136 Uiso 1 1 calc R
H49B H 0.4266 -0.5705 -0.0016 0.136 Uiso 1 1 calc R
H49C H 0.3586 -0.5417 -0.0632 0.136 Uiso 1 1 calc R
C51 C -0.4226(4) 0.1496(4) 0.1727(3) 0.0823(15) Uani 1 1 d .
H51A H -0.4656 0.1746 0.1359 0.123 Uiso 1 1 calc R
H51B H -0.4724 0.1822 0.2199 0.123 Uiso 1 1 calc R
H51C H -0.3968 0.0748 0.1747 0.123 Uiso 1 1 calc R
C52 C -0.2262(4) 0.1272(4) 0.0569(2) 0.0847(16) Uani 1 1 d .
H52A H -0.2794 0.1587 0.0263 0.127 Uiso 1 1 calc R
H52B H -0.2043 0.0527 0.0566 0.127 Uiso 1 1 calc R
H52C H -0.1572 0.1410 0.0382 0.127 Uiso 1 1 calc R
C53 C -0.3644(4) 0.3202(3) 0.1334(3) 0.0819(15) Uani 1 1 d .
H53A H -0.4037 0.3295 0.0951 0.123 Uiso 1 1 calc R
H53B H -0.3049 0.3472 0.1188 0.123 Uiso 1 1 calc R
H53C H -0.4203 0.3572 0.1778 0.123 Uiso 1 1 calc R
C61 C -0.0807(4) 0.2983(3) 0.1318(3) 0.0746(14) Uani 1 1 d .
H61A H -0.0123 0.3100 0.1063 0.112 Uiso 1 1 calc R
H61B H -0.1294 0.3531 0.1692 0.112 Uiso 1 1 calc R
H61C H -0.1241 0.2984 0.0975 0.112 Uiso 1 1 calc R
C62 C 0.0673(4) 0.0858(3) 0.0977(2) 0.0660(13) Uani 1 1 d .
H62A H 0.1238 0.1132 0.0733 0.099 Uiso 1 1 calc R
H62B H 0.0264 0.0792 0.0637 0.099 Uiso 1 1 calc R
H62C H 0.1069 0.0180 0.1156 0.099 Uiso 1 1 calc R
C63 C 0.0660(4) 0.1840(3) 0.2200(2) 0.0646(13) Uani 1 1 d .
H63A H 0.1206 0.2064 0.1859 0.097 Uiso 1 1 calc R
H63B H 0.1081 0.1168 0.2375 0.097 Uiso 1 1 calc R
H63C H 0.0233 0.2344 0.2608 0.097 Uiso 1 1 calc R
C71 C -0.3561(4) 0.2441(3) 0.4176(2) 0.0596(12) Uani 1 1 d .
H71A H -0.3687 0.2914 0.4568 0.089 Uiso 1 1 calc R
H71B H -0.3439 0.1757 0.4361 0.089 Uiso 1 1 calc R
H71C H -0.4238 0.2697 0.3980 0.089 Uiso 1 1 calc R
C72 C -0.1235(4) 0.2041(3) 0.4000(2) 0.0584(12) Uani 1 1 d .
H72A H -0.1521 0.2571 0.4387 0.088 Uiso 1 1 calc R
H72B H -0.0500 0.2010 0.3689 0.088 Uiso 1 1 calc R
H72C H -0.1121 0.1372 0.4211 0.088 Uiso 1 1 calc R
C73 C -0.2625(4) 0.3736(3) 0.3305(2) 0.0616(12) Uani 1 1 d .
H73A H -0.2774 0.4097 0.3762 0.092 Uiso 1 1 calc R
H73B H -0.3308 0.4037 0.3116 0.092 Uiso 1 1 calc R
H73C H -0.1969 0.3802 0.2955 0.092 Uiso 1 1 calc R
C80 C -0.0170(5) -0.3389(4) 0.2960(3) 0.0789(15) Uani 1 1 d .
H80A H -0.0069 -0.2811 0.2732 0.095 Uiso 1 1 calc R
C81 C -0.0753(5) -0.3305(5) 0.3647(3) 0.0926(18) Uani 1 1 d .
H81A H -0.1074 -0.2663 0.3910 0.111 Uiso 1 1 calc R
C82 C -0.0890(6) -0.4144(6) 0.3978(3) 0.117(2) Uani 1 1 d .
H82A H -0.1300 -0.4080 0.4472 0.140 Uiso 1 1 calc R
C83 C -0.0443(6) -0.5073(5) 0.3606(4) 0.0972(19) Uani 1 1 d .
H83A H -0.0543 -0.5651 0.3835 0.117 Uiso 1 1 calc R
C84 C 0.0141(6) -0.5151(4) 0.2906(4) 0.1001(19) Uani 1 1 d .
H84A H 0.0456 -0.5785 0.2635 0.120 Uiso 1 1 calc R
C85 C 0.0275(6) -0.4294(5) 0.2587(3) 0.103(2) Uani 1 1 d .
H85A H 0.0691 -0.4348 0.2096 0.124 Uiso 1 1 calc R
C90 C -0.4103(18) 0.0092(19) -0.0469(18) 0.260(10) Uani 1 1 d .
H90A H -0.3486 0.0242 -0.0756 0.312 Uiso 1 1 calc R
C91 C -0.3963(16) -0.0487(16) 0.0064(18) 0.247(10) Uani 1 1 d .
H91A H -0.3197 -0.0942 0.0061 0.297 Uiso 1 1 calc R
C92 C -0.481(3) -0.0508(11) 0.0629(10) 0.213(5) Uani 1 1 d .
H92A H -0.4688 -0.0771 0.1082 0.255 Uiso 1 1 calc R

loop_
_atom_site_aniso_label
_atom_site_aniso_U_11
_atom_site_aniso_U_22
_atom_site_aniso_U_33
_atom_site_aniso_U_23
_atom_site_aniso_U_13
_atom_site_aniso_U_12
Mo 0.0426(2) 0.03420(19) 0.03272(19) 0.00329(13) -0.01263(15) -0.01752(16)
P1 0.0615(8) 0.0460(6) 0.0500(7) 0.0091(5) -0.0276(6) -0.0152(6)
P2 0.0634(8) 0.0440(6) 0.0444(6) 0.0094(5) -0.0124(5) -0.0303(6)
P3 0.0531(7) 0.0315(5) 0.0434(6) -0.0003(4) -0.0170(5) -0.0132(5)
O1 0.0481(16) 0.0351(14) 0.0370(14) 0.0007(11) -0.0117(12) -0.0200(13)
O2 0.0424(15) 0.0345(13) 0.0302(13) 0.0063(11) -0.0118(11) -0.0171(12)
O3 0.047(2) 0.0423(17) 0.0379(16) 0.0036(12) -0.0092(14) -0.0212(15)
O4 0.043(2) 0.0429(18) 0.074(2) -0.0154(15) -0.0120(17) -0.0166(16)
C1 0.039(3) 0.030(2) 0.045(2) -0.0005(18) -0.015(2) -0.0108(19)
C2 0.041(2) 0.034(2) 0.0311(19) 0.0006(15) -0.0125(17) -0.0160(17)
C3 0.034(2) 0.053(2) 0.038(2) -0.0073(18) -0.0007(17) -0.0214(19)
C4 0.049(3) 0.045(2) 0.033(2) -0.0061(17) -0.0157(18) -0.017(2)
C10 0.038(2) 0.031(2) 0.040(2) 0.0034(16) -0.0198(18) -0.0125(18)
C11 0.031(2) 0.035(2) 0.037(2) -0.0006(16) -0.0148(17) -0.0117(17)
C12 0.036(2) 0.044(2) 0.045(2) 0.0002(18) -0.0129(18) -0.0184(19)
C13 0.046(3) 0.041(2) 0.056(3) 0.0019(19) -0.021(2) -0.022(2)
C14 0.046(3) 0.038(2) 0.049(2) -0.0049(18) -0.023(2) -0.0159(19)
C15 0.038(2) 0.036(2) 0.039(2) -0.0003(16) -0.0181(18) -0.0136(18)
C16 0.059(3) 0.057(3) 0.080(3) 0.002(2) -0.023(2) -0.037(2)
C17 0.101(6) 0.085(5) 0.565(19) 0.081(8) -0.170(9) -0.068(4)
C18 0.179(7) 0.082(4) 0.111(5) -0.016(3) 0.008(4) -0.098(4)
C19 0.260(10) 0.198(7) 0.089(5) 0.019(5) -0.015(5) -0.203(8)
C20 0.041(2) 0.0238(18) 0.0296(19) -0.0006(15) -0.0098(17) -0.0129(17)
C21 0.032(2) 0.0263(18) 0.032(2) -0.0028(15) -0.0080(16) -0.0096(16)
C22 0.043(2) 0.031(2) 0.032(2) 0.0009(16) -0.0130(18) -0.0086(17)
C23 0.036(2) 0.036(2) 0.034(2) 0.0011(16) -0.0060(17) -0.0145(18)
C24 0.029(2) 0.037(2) 0.042(2) -0.0012(17) -0.0056(18) -0.0114(17)
C25 0.032(2) 0.0267(19) 0.034(2) -0.0024(15) -0.0093(16) -0.0083(16)
C26 0.050(3) 0.064(3) 0.044(2) 0.010(2) -0.007(2) -0.026(2)
C27 0.232(9) 0.133(6) 0.060(4) -0.038(4) 0.067(5) -0.109(6)
C28 0.077(4) 0.224(8) 0.111(5) 0.125(5) -0.042(4) -0.076(5)
C29 0.074(4) 0.114(4) 0.081(4) 0.040(3) -0.015(3) -0.058(3)
C30 0.033(2) 0.039(2) 0.037(2) 0.0020(17) -0.0103(17) -0.0211(18)
C31 0.026(2) 0.047(2) 0.035(2) -0.0006(17) -0.0059(16) -0.0211(18)
C32 0.032(2) 0.040(2) 0.046(2) -0.0100(18) -0.0046(18) -0.0170(18)
C33 0.031(2) 0.041(2) 0.045(2) 0.0010(18) -0.0104(18) -0.0160(18)
C34 0.034(2) 0.043(2) 0.033(2) 0.0023(17) -0.0085(17) -0.0166(18)
C35 0.032(2) 0.039(2) 0.032(2) 0.0001(16) -0.0074(16) -0.0196(17)
C36 0.054(3) 0.039(2) 0.064(3) 0.007(2) -0.017(2) -0.016(2)
C37 0.262(9) 0.042(3) 0.083(4) -0.002(3) -0.044(5) -0.013(4)
C38 0.176(7) 0.074(4) 0.200(7) 0.041(4) -0.141(6) -0.043(4)
C39 0.113(5) 0.081(4) 0.187(7) 0.078(5) -0.003(5) -0.029(4)
C40 0.050(3) 0.039(2) 0.030(2) -0.0019(17) -0.0055(18) -0.021(2)
C41 0.042(2) 0.044(2) 0.0256(19) -0.0010(16) -0.0078(17) -0.0193(19)
C42 0.048(3) 0.047(2) 0.032(2) -0.0034(17) -0.0114(18) -0.023(2)
C43 0.045(3) 0.045(2) 0.036(2) -0.0071(18) -0.0046(18) -0.019(2)
C44 0.036(2) 0.048(2) 0.034(2) -0.0045(18) -0.0045(17) -0.0135(19)
C45 0.038(2) 0.047(2) 0.029(2) -0.0053(17) -0.0027(17) -0.021(2)
C46 0.060(3) 0.045(2) 0.053(3) -0.011(2) -0.011(2) -0.019(2)
C47 0.140(6) 0.053(3) 0.098(4) -0.004(3) -0.031(4) -0.024(3)
C48 0.079(4) 0.053(3) 0.140(5) -0.035(3) -0.038(3) -0.018(3)
C49 0.071(4) 0.076(4) 0.108(4) -0.049(3) 0.006(3) -0.023(3)
C51 0.078(4) 0.101(4) 0.093(4) 0.032(3) -0.055(3) -0.045(3)
C52 0.101(4) 0.098(4) 0.047(3) 0.000(3) -0.036(3) -0.022(3)
C53 0.089(4) 0.056(3) 0.095(4) 0.026(3) -0.049(3) -0.013(3)
C61 0.097(4) 0.060(3) 0.074(3) 0.026(3) -0.022(3) -0.044(3)
C62 0.074(3) 0.070(3) 0.049(3) 0.002(2) 0.004(2) -0.036(3)
C63 0.070(3) 0.069(3) 0.075(3) 0.010(2) -0.021(3) -0.047(3)
C71 0.067(3) 0.046(3) 0.052(3) -0.011(2) -0.003(2) -0.015(2)
C72 0.075(3) 0.047(2) 0.057(3) -0.006(2) -0.034(2) -0.017(2)
C73 0.077(3) 0.037(2) 0.068(3) 0.001(2) -0.023(3) -0.018(2)
C80 0.089(4) 0.063(3) 0.086(4) 0.020(3) -0.029(3) -0.032(3)
C81 0.092(4) 0.073(4) 0.092(4) -0.023(3) -0.002(4) -0.023(3)
C82 0.115(6) 0.129(6) 0.084(4) -0.002(4) 0.027(4) -0.059(5)
C83 0.099(5) 0.084(5) 0.124(6) 0.035(4) -0.029(4) -0.057(4)
C84 0.124(6) 0.065(4) 0.106(5) -0.022(4) -0.024(4) -0.034(4)
C85 0.136(6) 0.101(5) 0.051(3) -0.002(3) -0.008(3) -0.038(4)
C90 0.130(17) 0.212(18) 0.45(3) -0.010(16) -0.017(15) -0.113(16)
C91 0.120(13) 0.154(14) 0.41(3) -0.020(15) -0.015(19) -0.025(11)
C92 0.214(16) 0.214(13) 0.214(14) -0.010(10) -0.039(14) -0.097(14)

loop_
_atom_type_symbol
_atom_type_description
_atom_type_scat_dispersion_real
_atom_type_scat_dispersion_imag
_atom_type_scat_source
C C 0.0033 0.0016 'International Tables Vol C Tables 4.2.6.8 and 6.1.1.4'
H H 0.0000 0.0000 'International Tables Vol C Tables 4.2.6.8 and 6.1.1.4'
O O 0.0106 0.0060 'International Tables Vol C Tables 4.2.6.8 and 6.1.1.4'
P P 0.1023 0.0942 'International Tables Vol C Tables 4.2.6.8 and 6.1.1.4'
Mo Mo -1.6832 0.6857 'International Tables Vol C Tables 4.2.6.8 and 6.1.1.4'

loop_
_geom_angle_atom_site_label_1
_geom_angle_atom_site_label_2
_geom_angle_atom_site_label_3
_geom_angle
_geom_angle_site_symmetry_3
H1 Mo H2 59.1(10) .
H1 Mo H3 122.4(15) .
H2 Mo H3 63.4(15) .
H1 Mo O2 133.1(7) .
H2 Mo O2 134.3(12) .
H3 Mo O2 86.4(10) .
H1 Mo O1 132.8(5) .
H2 Mo O1 124.6(12) .
H3 Mo O1 83.9(9) .
O2 Mo O1 81.34(8) .
H1 Mo P2 55.0(11) .
H2 Mo P2 114.1(11) .
H3 Mo P2 176.1(9) .
O2 Mo P2 93.88(7) .
O1 Mo P2 99.98(7) .
H1 Mo P3 66.5(5) .
H2 Mo P3 63.1(12) .
H3 Mo P3 85.2(9) .
O2 Mo P3 82.03(6) .
O1 Mo P3 160.63(7) .
P2 Mo P3 90.98(4) .
H1 Mo P1 66.0(5) .
H2 Mo P1 60.8(12) .
H3 Mo P1 89.9(9) .
O2 Mo P1 158.12(6) .
O1 Mo P1 76.84(7) .
P2 Mo P1 91.32(4) .
P3 Mo P1 119.14(4) .
H1 Mo C1 138.9(11) .
H2 Mo C1 80.1(11) .
H3 Mo C1 16.7(10) .
O2 Mo C1 72.45(10) .
O1 Mo C1 73.18(10) .
P2 Mo C1 165.32(9) .
P3 Mo C1 92.36(8) .
P1 Mo C1 99.50(8) .
C51 P1 C52 102.0(2) .
C51 P1 C53 101.1(2) .
C52 P1 C53 101.1(2) .
C51 P1 Mo 110.01(15) .
C52 P1 Mo 118.26(16) .
C53 P1 Mo 121.54(16) .
C62 P2 C61 102.3(2) .
C62 P2 C63 99.1(2) .
C61 P2 C63 100.5(2) .
C62 P2 Mo 114.79(14) .
C61 P2 Mo 118.40(17) .
C63 P2 Mo 118.60(14) .
C71 P3 C72 99.6(2) .
C71 P3 C73 101.3(2) .
C72 P3 C73 101.78(19) .
C71 P3 Mo 113.30(13) .
C72 P3 Mo 118.79(13) .
C73 P3 Mo 118.99(14) .
C10 O1 Mo 122.5(2) .
C20 O2 Mo 121.8(2) .
C11 C1 C25 112.9(3) .
C11 C1 Mo 98.2(2) .
C25 C1 Mo 95.9(2) .
C21 C2 C35 112.5(3) .
C45 C3 C31 110.5(3) .
C15 C4 C41 115.2(3) .
O1 C10 C11 121.9(3) .
O1 C10 C15 119.6(3) .
C11 C10 C15 118.4(3) .
C12 C11 C10 120.1(3) .
C12 C11 C1 116.6(3) .
C10 C11 C1 123.2(3) .
C11 C12 C13 122.8(3) .
C14 C13 C12 116.2(3) .
C14 C13 C16 123.6(3) .
C12 C13 C16 120.2(4) .
C13 C14 C15 123.6(3) .
C14 C15 C10 118.8(3) .
C14 C15 C4 119.5(3) .
C10 C15 C4 121.6(3) .
C17 C16 C18 110.5(5) .
C17 C16 C19 108.8(6) .
C18 C16 C19 104.3(5) .
C17 C16 C13 109.9(4) .
C18 C16 C13 112.7(4) .
C19 C16 C13 110.3(3) .
O2 C20 C25 120.8(3) .
O2 C20 C21 120.4(3) .
C25 C20 C21 118.8(3) .
C22 C21 C20 118.9(3) .
C22 C21 C2 120.0(3) .
C20 C21 C2 121.1(3) .
C23 C22 C21 123.5(3) .
C24 C23 C22 115.8(3) .
C24 C23 C26 121.8(3) .
C22 C23 C26 122.3(3) .
C25 C24 C23 123.1(3) .
C24 C25 C20 119.9(3) .
C24 C25 C1 118.1(3) .
C20 C25 C1 121.9(3) .
C28 C26 C27 110.1(5) .
C28 C26 C29 106.6(4) .
C27 C26 C29 108.1(4) .
C28 C26 C23 111.8(4) .
C27 C26 C23 108.4(4) .
C29 C26 C23 111.6(3) .
O3 C30 C31 119.5(3) .
O3 C30 C35 120.2(3) .
C31 C30 C35 120.3(3) .
C32 C31 C30 118.5(3) .
C32 C31 C3 118.9(3) .
C30 C31 C3 122.5(3) .
C31 C32 C33 123.3(3) .
C32 C33 C34 116.0(3) .
C32 C33 C36 123.2(3) .
C34 C33 C36 120.8(3) .
C35 C34 C33 123.0(3) .
C34 C35 C30 118.8(3) .
C34 C35 C2 120.2(3) .
C30 C35 C2 120.9(3) .
C37 C36 C39 107.2(5) .
C37 C36 C33 114.2(4) .
C39 C36 C33 110.9(4) .
C37 C36 C38 108.6(5) .
C39 C36 C38 105.3(5) .
C33 C36 C38 110.2(3) .
O4 C40 C45 116.1(3) .
O4 C40 C41 122.6(3) .
C45 C40 C41 121.3(3) .
C40 C41 C42 118.0(3) .
C40 C41 C4 119.9(3) .
C42 C41 C4 122.1(3) .
C43 C42 C41 122.5(3) .
C42 C43 C44 117.1(3) .
C42 C43 C46 123.2(3) .
C44 C43 C46 119.7(3) .
C45 C44 C43 122.4(3) .
C44 C45 C40 118.7(3) .
C44 C45 C3 122.1(3) .
C40 C45 C3 119.2(3) .
C47 C46 C49 108.4(4) .
C47 C46 C48 108.0(4) .
C49 C46 C48 108.3(4) .
C47 C46 C43 109.7(3) .
C49 C46 C43 110.1(3) .
C48 C46 C43 112.2(3) .
C81 C80 C85 119.9(5) .
C80 C81 C82 120.0(5) .
C83 C82 C81 120.9(6) .
C84 C83 C82 118.7(6) .
C83 C84 C85 119.2(5) .
C80 C85 C84 121.3(5) .
C91 C90 C92 119.1(19) 2_455
C90 C91 C92 126(2) .
C91 C92 C90 112.0(16) 2_455

loop_
_geom_bond_atom_site_label_1
_geom_bond_atom_site_label_2
_geom_bond_distance
_geom_bond_site_symmetry_2
Mo H1 1.75(3) .
Mo H2 1.75(3) .
Mo H3 2.01(3) .
Mo O2 2.097(2) .
Mo O1 2.145(2) .
Mo P2 2.4267(11) .
Mo P3 2.4443(9) .
Mo P1 2.4702(11) .
Mo C1 2.729(4) .
P1 C51 1.815(5) .
P1 C52 1.819(4) .
P1 C53 1.824(4) .
P2 C62 1.815(4) .
P2 C61 1.816(4) .
P2 C63 1.833(4) .
P3 C71 1.814(4) .
P3 C72 1.825(4) .
P3 C73 1.830(4) .
O1 C10 1.358(4) .
O2 C20 1.350(4) .
O3 C30 1.378(4) .
O4 C40 1.352(4) .
C1 C11 1.520(4) .
C1 C25 1.520(5) .
C2 C21 1.512(5) .
C2 C35 1.515(4) .
C3 C45 1.521(4) .
C3 C31 1.530(5) .
C4 C15 1.515(5) .
C4 C41 1.516(5) .
C10 C11 1.387(5) .
C10 C15 1.416(4) .
C11 C12 1.385(5) .
C12 C13 1.388(5) .
C13 C14 1.376(5) .
C13 C16 1.529(5) .
C14 C15 1.389(5) .
C16 C17 1.462(7) .
C16 C18 1.500(6) .
C16 C19 1.516(7) .
C20 C25 1.397(5) .
C20 C21 1.405(4) .
C21 C22 1.391(5) .
C22 C23 1.389(5) .
C23 C24 1.387(5) .
C23 C26 1.527(5) .
C24 C25 1.383(5) .
C26 C28 1.502(6) .
C26 C27 1.515(6) .
C26 C29 1.524(6) .
C30 C31 1.385(4) .
C30 C35 1.394(4) .
C31 C32 1.384(5) .
C32 C33 1.386(5) .
C33 C34 1.391(5) .
C33 C36 1.522(5) .
C34 C35 1.377(5) .
C36 C37 1.487(6) .
C36 C39 1.498(7) .
C36 C38 1.532(6) .
C40 C45 1.388(5) .
C40 C41 1.393(4) .
C41 C42 1.397(5) .
C42 C43 1.385(5) .
C43 C44 1.400(5) .
C43 C46 1.535(5) .
C44 C45 1.379(5) .
C46 C47 1.519(6) .
C46 C49 1.525(6) .
C46 C48 1.525(5) .
C80 C81 1.314(7) .
C80 C85 1.328(7) .
C81 C82 1.360(8) .
C82 C83 1.356(8) .
C83 C84 1.334(8) .
C84 C85 1.372(8) .
C90 C91 1.26(2) .
C90 C92 1.407(19) 2_455
C91 C92 1.330(18) .
C92 C90 1.407(19) 2_455
